data_2227072
loop_
_publ_author_name
'Zhou, Ting'
'Long, Yu-hua'
'Yang, Ding-qiao'
'Zhang, Han-mei'
'Wang, Wen-ling'

_publ_section_title
;
 Ethyl 5,8-dibromo-2-dibromomethyl-6,7-dimethoxyquinoline-3-carboxylate
;
_journal_issue 8
_journal_name_full 'Acta Crystallographica Section E'
_journal_page_first o2155
_journal_paper_doi 10.1107/S1600536810029351
_journal_volume 66
_journal_year 2010
_chemical_formula_iupac 'C15 H13 Br4 N O4'
_chemical_formula_moiety 'C15 H13 Br4 N O4'
_chemical_formula_sum 'C15 H13 Br4 N O4'
_chemical_formula_weight 590.90
_chemical_name_systematic
;
Ethyl 5,8-dibromo-2-dibromomethyl-6,7-dimethoxyquinoline-3-carboxylate
;
_space_group_IT_number 2
_symmetry_cell_setting triclinic
_symmetry_space_group_name_Hall '-P 1'
_symmetry_space_group_name_H-M 'P -1'
_atom_sites_solution_hydrogens geom
_atom_sites_solution_primary direct
_atom_sites_solution_secondary difmap
_audit_creation_method SHELXL-97
_cell_angle_alpha 84.868(3)
_cell_angle_beta 71.948(3)
_cell_angle_gamma 77.552(3)
_cell_formula_units_Z 2
_cell_length_a 8.992(2)
_cell_length_b 9.632(2)
_cell_length_c 11.454(3)
_cell_measurement_reflns_used 3257
_cell_measurement_temperature 298(2)
_cell_measurement_theta_max 25.20
_cell_measurement_theta_min 1.87
_cell_volume 920.8(4)
_computing_cell_refinement 'SAINT (Bruker, 2004)'
_computing_data_collection 'APEX2 (Bruker, 2004)'
_computing_data_reduction 'SAINT (Bruker, 2004)'
_computing_molecular_graphics 'SHELXTL (Sheldrick, 2008)'
_computing_publication_material 'SHELXL97 (Sheldrick, 2008) and PLATON (Spek, 2009)'
_computing_structure_refinement 'SHELXL97 (Sheldrick, 2008)'
_computing_structure_solution 'SHELXS97 (Sheldrick, 2008)'
_diffrn_ambient_temperature 298(2)
_diffrn_measured_fraction_theta_full 0.983
_diffrn_measured_fraction_theta_max 0.983
_diffrn_measurement_device_type 'Bruker APEXII CCD area detector'
_diffrn_measurement_method 'phi and omega scans'
_diffrn_radiation_monochromator graphite
_diffrn_radiation_source 'fine-focus sealed tube'
_diffrn_radiation_type MoK\a
_diffrn_radiation_wavelength 0.71073
_diffrn_reflns_av_R_equivalents 0.0352
_diffrn_reflns_av_sigmaI/netI 0.0678
_diffrn_reflns_limit_h_max 10
_diffrn_reflns_limit_h_min -10
_diffrn_reflns_limit_k_max 11
_diffrn_reflns_limit_k_min -8
_diffrn_reflns_limit_l_max 13
_diffrn_reflns_limit_l_min -13
_diffrn_reflns_number 4750
_diffrn_reflns_theta_full 25.20
_diffrn_reflns_theta_max 25.20
_diffrn_reflns_theta_min 1.87
_exptl_absorpt_coefficient_mu 8.760
_exptl_absorpt_correction_T_max 0.3016
_exptl_absorpt_correction_T_min 0.2181
_exptl_absorpt_correction_type multi-scan
_exptl_absorpt_process_details '(SADABS; Bruker, 2002)'
_exptl_crystal_colour colourless
_exptl_crystal_density_diffrn 2.131
_exptl_crystal_density_method 'not measured'
_exptl_crystal_description block
_exptl_crystal_F_000 564
_exptl_crystal_size_max 0.25
_exptl_crystal_size_mid 0.20
_exptl_crystal_size_min 0.18
_refine_diff_density_max 0.966
_refine_diff_density_min -0.741
_refine_ls_extinction_method none
_refine_ls_goodness_of_fit_ref 0.966
_refine_ls_hydrogen_treatment constr
_refine_ls_matrix_type full
_refine_ls_number_parameters 220
_refine_ls_number_reflns 3257
_refine_ls_number_restraints 0
_refine_ls_restrained_S_all 0.971
_refine_ls_R_factor_all 0.0624
_refine_ls_R_factor_gt 0.0425
_refine_ls_shift/su_max 0.001
_refine_ls_shift/su_mean 0.000
_refine_ls_structure_factor_coef Fsqd
_refine_ls_weighting_details 'w=1/[\s^2^(Fo^2^)+(0.0511P)^2^] where P=(Fo^2^+2Fc^2^)/3'
_refine_ls_weighting_scheme calc
_refine_ls_wR_factor_gt 0.0984
_refine_ls_wR_factor_ref 0.1052
_reflns_number_gt 2373
_reflns_number_total 3257
_reflns_threshold_expression >2sigma(I)
_cod_data_source_file si2277.cif
_cod_data_source_block I
_cod_database_code 2227072
_cod_database_fobs_code 2227072

loop_
_symmetry_equiv_pos_as_xyz
'x, y, z'
'-x, -y, -z'

loop_
_atom_site_type_symbol
_atom_site_label
_atom_site_fract_x
_atom_site_fract_y
_atom_site_fract_z
_atom_site_U_iso_or_equiv
_atom_site_adp_type
_atom_site_calc_flag
_atom_site_refinement_flags
_atom_site_occupancy
_atom_site_disorder_assembly
_atom_site_disorder_group
Br Br1 0.57694(8) 1.26070(8) 0.23987(7) 0.0629(2) Uani d . 1 . .
Br Br2 0.89932(9) 1.37644(7) 0.12167(7) 0.0596(2) Uani d . 1 . .
Br Br3 1.17101(7) 1.17543(6) 0.39139(6) 0.04485(19) Uani d . 1 . .
Br Br4 1.13760(9) 0.53496(6) 0.26742(6) 0.0561(2) Uani d . 1 . .
C C1 1.2668(10) 0.5760(8) 0.5327(7) 0.075(2) Uani d . 1 . .
H H18A 1.2422 0.6536 0.5870 0.112 Uiso calc R 1 . .
H H18B 1.3424 0.4998 0.5547 0.112 Uiso calc R 1 . .
H H18C 1.1710 0.5430 0.5393 0.112 Uiso calc R 1 . .
C C2 1.5111(8) 0.8569(7) 0.4025(6) 0.0580(18) Uani d . 1 . .
H H15A 1.5351 0.7702 0.3592 0.087 Uiso calc R 1 . .
H H15B 1.5688 0.8449 0.4618 0.087 Uiso calc R 1 . .
H H15C 1.5419 0.9323 0.3454 0.087 Uiso calc R 1 . .
C C3 1.2399(6) 0.7379(5) 0.3697(5) 0.0342(12) Uani d . 1 . .
C C4 1.1433(6) 0.7213(5) 0.3041(5) 0.0336(12) Uani d . 1 . .
C C5 1.2496(6) 0.8762(5) 0.3958(5) 0.0314(12) Uani d . 1 . .
C C6 1.1574(6) 0.9927(5) 0.3568(5) 0.0298(11) Uani d . 1 . .
C C7 1.0550(6) 0.9772(5) 0.2876(4) 0.0283(11) Uani d . 1 . .
C C8 1.0484(6) 0.8386(5) 0.2603(5) 0.0304(12) Uani d . 1 . .
C C9 0.9471(6) 0.8295(5) 0.1901(5) 0.0345(12) Uani d . 1 . .
H H19 0.9363 0.7405 0.1723 0.041 Uiso calc R 1 . .
C C10 0.8643(6) 0.9490(5) 0.1478(5) 0.0333(12) Uani d . 1 . .
C C11 0.8822(6) 1.0830(5) 0.1777(5) 0.0321(12) Uani d . 1 . .
C C12 0.7951(6) 1.2193(5) 0.1337(5) 0.0364(13) Uani d . 1 . .
H H14 0.7917 1.2035 0.0513 0.044 Uiso calc R 1 . .
C C13 0.7654(7) 0.9337(6) 0.0670(5) 0.0397(13) Uani d . 1 . .
C C14 0.6348(9) 0.7820(7) 0.0037(6) 0.072(2) Uani d D 1 . .
H H16A 0.7074 0.7516 -0.0760 0.086 Uiso calc R 1 . .
H H16B 0.5601 0.8673 -0.0079 0.086 Uiso calc R 1 . .
C C15 0.5464(10) 0.6653(8) 0.0669(7) 0.082(3) Uani d D 1 . .
H H17A 0.6213 0.5837 0.0820 0.123 Uiso calc R 1 . .
H H17B 0.4910 0.6396 0.0152 0.123 Uiso calc R 1 . .
H H17C 0.4709 0.6988 0.1435 0.123 Uiso calc R 1 . .
N N1 0.9716(5) 1.0961(4) 0.2468(4) 0.0330(10) Uani d . 1 . .
O O1 0.7234(5) 0.8094(4) 0.0843(4) 0.0535(12) Uani d . 1 . .
O O2 0.7315(5) 1.0223(5) -0.0062(4) 0.0556(12) Uani d . 1 . .
O O3 1.3345(5) 0.6235(4) 0.4075(4) 0.0436(10) Uani d . 1 . .
O O4 1.3441(5) 0.8917(4) 0.4638(3) 0.0429(10) Uani d . 1 . .

loop_
_atom_site_aniso_label
_atom_site_aniso_U_11
_atom_site_aniso_U_22
_atom_site_aniso_U_33
_atom_site_aniso_U_12
_atom_site_aniso_U_13
_atom_site_aniso_U_23
Br1 0.0304(4) 0.0793(5) 0.0675(5) 0.0064(3) -0.0113(3) 0.0034(4)
Br2 0.0622(5) 0.0435(4) 0.0804(5) -0.0165(3) -0.0315(4) 0.0111(3)
Br3 0.0409(4) 0.0368(3) 0.0633(4) -0.0074(3) -0.0231(3) -0.0080(3)
Br4 0.0643(5) 0.0319(3) 0.0826(5) -0.0068(3) -0.0370(4) -0.0071(3)
C1 0.069(6) 0.070(5) 0.076(6) 0.002(4) -0.027(5) 0.025(4)
C2 0.038(4) 0.073(5) 0.072(5) -0.013(3) -0.023(4) -0.016(3)
C3 0.030(3) 0.031(3) 0.038(3) 0.000(2) -0.009(3) -0.003(2)
C4 0.027(3) 0.028(3) 0.048(3) -0.003(2) -0.013(3) -0.005(2)
C5 0.025(3) 0.033(3) 0.036(3) -0.002(2) -0.011(2) -0.003(2)
C6 0.020(3) 0.029(3) 0.040(3) -0.005(2) -0.007(2) -0.006(2)
C7 0.018(3) 0.033(3) 0.032(3) -0.003(2) -0.006(2) -0.003(2)
C8 0.023(3) 0.032(3) 0.036(3) -0.005(2) -0.008(2) -0.003(2)
C9 0.030(3) 0.033(3) 0.042(3) -0.007(2) -0.012(3) -0.001(2)
C10 0.022(3) 0.044(3) 0.037(3) -0.009(2) -0.010(2) -0.002(2)
C11 0.021(3) 0.032(3) 0.039(3) 0.000(2) -0.006(2) -0.002(2)
C12 0.030(3) 0.037(3) 0.043(3) -0.004(2) -0.015(3) 0.001(2)
C13 0.023(3) 0.053(4) 0.043(3) -0.006(3) -0.010(3) -0.005(3)
C14 0.079(6) 0.084(5) 0.083(5) -0.030(5) -0.057(5) -0.003(4)
C15 0.089(7) 0.104(6) 0.091(6) -0.060(5) -0.060(5) 0.021(5)
N1 0.028(3) 0.033(2) 0.038(3) -0.004(2) -0.013(2) 0.0012(19)
O1 0.064(3) 0.051(2) 0.068(3) -0.021(2) -0.045(3) 0.004(2)
O2 0.060(3) 0.063(3) 0.061(3) -0.017(2) -0.042(3) 0.008(2)
O3 0.033(2) 0.036(2) 0.060(3) 0.0060(18) -0.021(2) 0.0009(18)
O4 0.037(3) 0.051(2) 0.049(2) -0.0027(19) -0.026(2) -0.0097(18)

loop_
_atom_type_symbol
_atom_type_description
_atom_type_scat_dispersion_real
_atom_type_scat_dispersion_imag
_atom_type_scat_source
C C 0.0033 0.0016 'International Tables Vol C Tables 4.2.6.8 and 6.1.1.4'
H H 0.0000 0.0000 'International Tables Vol C Tables 4.2.6.8 and 6.1.1.4'
N N 0.0061 0.0033 'International Tables Vol C Tables 4.2.6.8 and 6.1.1.4'
O O 0.0106 0.0060 'International Tables Vol C Tables 4.2.6.8 and 6.1.1.4'
Br Br -0.2901 2.4595 'International Tables Vol C Tables 4.2.6.8 and 6.1.1.4'

loop_
_geom_angle_atom_site_label_1
_geom_angle_atom_site_label_2
_geom_angle_atom_site_label_3
_geom_angle_site_symmetry_1
_geom_angle_site_symmetry_3
_geom_angle
_geom_angle_publ_flag
O3 C1 H18A . . 109.5 ?
O3 C1 H18B . . 109.5 ?
H18A C1 H18B . . 109.5 ?
O3 C1 H18C . . 109.5 ?
H18A C1 H18C . . 109.5 ?
H18B C1 H18C . . 109.5 ?
O4 C2 H15A . . 109.5 ?
O4 C2 H15B . . 109.5 ?
H15A C2 H15B . . 109.5 ?
O4 C2 H15C . . 109.5 ?
H15A C2 H15C . . 109.5 ?
H15B C2 H15C . . 109.5 ?
C4 C3 O3 . . 121.2(4) ?
C4 C3 C5 . . 120.0(5) ?
O3 C3 C5 . . 118.7(4) ?
C3 C4 C8 . . 122.2(4) ?
C3 C4 Br4 . . 118.8(4) ?
C8 C4 Br4 . . 119.0(3) ?
O4 C5 C6 . . 120.8(4) ?
O4 C5 C3 . . 119.6(4) ?
C6 C5 C3 . . 119.6(4) ?
C5 C6 C7 . . 121.1(4) ?
C5 C6 Br3 . . 119.4(3) ?
C7 C6 Br3 . . 119.5(4) ?
N1 C7 C8 . . 122.5(4) ?
N1 C7 C6 . . 118.7(4) ?
C8 C7 C6 . . 118.7(4) ?
C9 C8 C4 . . 125.3(4) ?
C9 C8 C7 . . 116.4(4) ?
C4 C8 C7 . . 118.3(4) ?
C10 C9 C8 . . 121.2(5) ?
C10 C9 H19 . . 119.4 ?
C8 C9 H19 . . 119.4 ?
C9 C10 C11 . . 118.0(4) ?
C9 C10 C13 . . 119.2(5) ?
C11 C10 C13 . . 122.8(5) ?
N1 C11 C10 . . 122.7(5) ?
N1 C11 C12 . . 116.4(4) ?
C10 C11 C12 . . 120.9(4) ?
C11 C12 Br2 . . 113.1(3) ?
C11 C12 Br1 . . 109.2(4) ?
Br2 C12 Br1 . . 111.5(3) ?
C11 C12 H14 . . 107.6 ?
Br2 C12 H14 . . 107.6 ?
Br1 C12 H14 . . 107.6 ?
O2 C13 O1 . . 123.9(5) ?
O2 C13 C10 . . 124.7(5) ?
O1 C13 C10 . . 111.4(5) ?
O1 C14 C15 . . 106.3(4) ?
O1 C14 H16A . . 110.5 ?
C15 C14 H16A . . 110.5 ?
O1 C14 H16B . . 110.5 ?
C15 C14 H16B . . 110.5 ?
H16A C14 H16B . . 108.7 ?
C14 C15 H17A . . 109.5 ?
C14 C15 H17B . . 109.5 ?
H17A C15 H17B . . 109.5 ?
C14 C15 H17C . . 109.5 ?
H17A C15 H17C . . 109.5 ?
H17B C15 H17C . . 109.5 ?
C11 N1 C7 . . 119.2(4) ?
C13 O1 C14 . . 115.0(4) ?
C3 O3 C1 . . 114.0(5) ?
C5 O4 C2 . . 114.8(4) ?

loop_
_geom_bond_atom_site_label_1
_geom_bond_atom_site_label_2
_geom_bond_site_symmetry_2
_geom_bond_distance
_geom_bond_publ_flag
Br1 C12 . 1.939(6) ?
Br2 C12 . 1.919(5) ?
Br3 C6 . 1.876(4) ?
Br4 C4 . 1.894(5) ?
C1 O3 . 1.449(8) ?
C1 H18A . 0.9600 ?
C1 H18B . 0.9600 ?
C1 H18C . 0.9600 ?
C2 O4 . 1.426(7) ?
C2 H15A . 0.9600 ?
C2 H15B . 0.9600 ?
C2 H15C . 0.9600 ?
C3 C4 . 1.353(7) ?
C3 O3 . 1.365(6) ?
C3 C5 . 1.417(7) ?
C4 C8 . 1.415(7) ?
C5 O4 . 1.355(5) ?
C5 C6 . 1.373(7) ?
C6 C7 . 1.425(6) ?
C7 N1 . 1.358(6) ?
C7 C8 . 1.415(6) ?
C8 C9 . 1.409(6) ?
C9 C10 . 1.367(7) ?
C9 H19 . 0.9300 ?
C10 C11 . 1.418(7) ?
C10 C13 . 1.504(7) ?
C11 N1 . 1.322(6) ?
C11 C12 . 1.507(7) ?
C12 H14 . 0.9800 ?
C13 O2 . 1.200(6) ?
C13 O1 . 1.313(6) ?
C14 O1 . 1.465(6) ?
C14 C15 . 1.517(11) ?
C14 H16A . 0.9700 ?
C14 H16B . 0.9700 ?
C15 H17A . 0.9600 ?
C15 H17B . 0.9600 ?
C15 H17C . 0.9600 ?

loop_
_geom_torsion_atom_site_label_1
_geom_torsion_atom_site_label_2
_geom_torsion_atom_site_label_3
_geom_torsion_atom_site_label_4
_geom_torsion_site_symmetry_1
_geom_torsion_site_symmetry_2
_geom_torsion_site_symmetry_3
_geom_torsion_site_symmetry_4
_geom_torsion
_geom_torsion_publ_flag
O3 C3 C4 C8 . . . . -177.7(5) ?
C5 C3 C4 C8 . . . . -0.5(8) ?
O3 C3 C4 Br4 . . . . 1.2(7) ?
C5 C3 C4 Br4 . . . . 178.4(4) ?
C4 C3 C5 O4 . . . . 178.6(5) ?
O3 C3 C5 O4 . . . . -4.1(7) ?
C4 C3 C5 C6 . . . . 1.6(8) ?
O3 C3 C5 C6 . . . . 178.9(5) ?
O4 C5 C6 C7 . . . . -178.5(5) ?
C3 C5 C6 C7 . . . . -1.6(8) ?
O4 C5 C6 Br3 . . . . 3.2(7) ?
C3 C5 C6 Br3 . . . . -179.9(4) ?
C5 C6 C7 N1 . . . . -177.2(5) ?
Br3 C6 C7 N1 . . . . 1.1(7) ?
C5 C6 C7 C8 . . . . 0.5(7) ?
Br3 C6 C7 C8 . . . . 178.8(4) ?
C3 C4 C8 C9 . . . . 179.0(5) ?
Br4 C4 C8 C9 . . . . 0.1(7) ?
C3 C4 C8 C7 . . . . -0.6(8) ?
Br4 C4 C8 C7 . . . . -179.5(4) ?
N1 C7 C8 C9 . . . . -1.4(7) ?
C6 C7 C8 C9 . . . . -179.0(5) ?
N1 C7 C8 C4 . . . . 178.2(5) ?
C6 C7 C8 C4 . . . . 0.5(7) ?
C4 C8 C9 C10 . . . . -177.5(5) ?
C7 C8 C9 C10 . . . . 2.1(8) ?
C8 C9 C10 C11 . . . . -0.6(8) ?
C8 C9 C10 C13 . . . . 176.4(5) ?
C9 C10 C11 N1 . . . . -1.7(8) ?
C13 C10 C11 N1 . . . . -178.7(5) ?
C9 C10 C11 C12 . . . . 179.8(5) ?
C13 C10 C11 C12 . . . . 2.8(8) ?
N1 C11 C12 Br2 . . . . 26.6(6) ?
C10 C11 C12 Br2 . . . . -154.9(4) ?
N1 C11 C12 Br1 . . . . -98.2(5) ?
C10 C11 C12 Br1 . . . . 80.3(5) ?
C9 C10 C13 O2 . . . . -154.5(6) ?
C11 C10 C13 O2 . . . . 22.4(9) ?
C9 C10 C13 O1 . . . . 24.0(7) ?
C11 C10 C13 O1 . . . . -159.1(5) ?
C10 C11 N1 C7 . . . . 2.5(8) ?
C12 C11 N1 C7 . . . . -179.0(5) ?
C8 C7 N1 C11 . . . . -0.8(8) ?
C6 C7 N1 C11 . . . . 176.8(5) ?
O2 C13 O1 C14 . . . . 2.1(9) ?
C10 C13 O1 C14 . . . . -176.4(5) ?
C15 C14 O1 C13 . . . . -159.2(6) ?
C4 C3 O3 C1 . . . . -97.1(6) ?
C5 C3 O3 C1 . . . . 85.7(6) ?
C6 C5 O4 C2 . . . . -111.0(6) ?
C3 C5 O4 C2 . . . . 72.0(6) ?

loop_
_cod_related_entry_id
_cod_related_entry_database
_cod_related_entry_code
1 ChemSpider 24745642
